data_2240145
loop_
_publ_author_name
'Shibahara, Masahiko'
'Watanabe, Motonori'
'Matsumoto, Taisuke'
'Goto, Kenta'
'Shinmyozu, Teruo'

_publ_section_title
;
 Crystal structure of a four-layered [3.3](3,5)pyridinophane
;
_journal_coeditor_code HB7300
_journal_issue 11
_journal_name_full 'Acta Crystallographica Section E'
_journal_page_first 447
_journal_page_last 450
_journal_paper_doi 10.1107/S1600536814023691
_journal_volume 70
_journal_year 2014
_chemical_formula_iupac 'C40 H46 N2'
_chemical_formula_moiety 'C40 H46 N2'
_chemical_formula_sum 'C40 H46 N2'
_chemical_formula_weight 554.79
_chemical_name_common four-layered[3.3](3,5)pyridinophane
_chemical_name_systematic
12,30-Diazaheptacyclo[21.13.1.1^5,19^.1^6,18^.1^10,14^.1^24,36^.1^28,32^]dotetraconta-1(37),5(40),6(41),10(42),11,13,18,23,28,30,32(39),36(38)-dodecaene
_space_group_crystal_system triclinic
_space_group_IT_number 2
_space_group_name_Hall '-P 1'
_space_group_name_H-M_alt 'P -1'
_symmetry_space_group_name_Hall '-P 1'
_symmetry_space_group_name_H-M 'P -1'
_atom_sites_solution_hydrogens geom
_audit_creation_method SHELXL-2014
_cell_angle_alpha 75.619(16)
_cell_angle_beta 88.369(17)
_cell_angle_gamma 86.755(17)
_cell_formula_units_Z 2
_cell_length_a 6.1377(15)
_cell_length_b 14.643(4)
_cell_length_c 17.519(4)
_cell_measurement_reflns_used 20167
_cell_measurement_temperature 123(2)
_cell_measurement_theta_max 68.242
_cell_measurement_theta_min 3.120
_cell_volume 1522.6(7)
_computing_cell_refinement
;
RAPID-AUTO (Rigaku, 1998)
;
_computing_data_collection
;
RAPID-AUTO (Rigaku, 1998)
;
_computing_data_reduction
;
RAPID-AUTO (Rigaku, 1998)
;
_computing_molecular_graphics
;
<i>Yadokari-XG 2009</i> (Wakita, 2001; Kabuto <i>et al.</i>,
2009)
;
_computing_publication_material
;
<i>Yadokari-XG 2009</i> (Wakita, 2001; Kabuto <i>et al.</i>,
2009),
ORTEP-3 for Windows (Farrugia, 2012),
Mercury (Macrae <i>et al.</i>,  2006),
publCIF (Westrip, 2010) and enCIFer (Allen <i>et al.</i>,
2004)
;
_computing_structure_refinement
;
SHELXL2014 (Sheldrick, 2008)
;
_computing_structure_solution
;
SIR2011 (Camalli <i>et al.</i>,  2012)
;
_diffrn_ambient_temperature 123(2)
_diffrn_detector_area_resol_mean 10.00
_diffrn_measured_fraction_theta_full 0.966
_diffrn_measured_fraction_theta_max 0.964
_diffrn_measurement_device_type 'Rigaku R-AXIS RAPID'
_diffrn_measurement_method \w
_diffrn_radiation_monochromator graphite
_diffrn_radiation_source 'Rotating anode'
_diffrn_radiation_type CuK\a
_diffrn_radiation_wavelength 1.54187
_diffrn_reflns_av_R_equivalents 0.0398
_diffrn_reflns_limit_h_max 7
_diffrn_reflns_limit_h_min -7
_diffrn_reflns_limit_k_max 17
_diffrn_reflns_limit_k_min -17
_diffrn_reflns_limit_l_max 20
_diffrn_reflns_limit_l_min -21
_diffrn_reflns_number 20167
_diffrn_reflns_theta_full 67.687
_diffrn_reflns_theta_max 68.242
_diffrn_reflns_theta_min 3.120
_exptl_absorpt_coefficient_mu 0.522
_exptl_absorpt_correction_type none
_exptl_crystal_colour colorless
_exptl_crystal_density_diffrn 1.210
_exptl_crystal_density_method 'not measured'
_exptl_crystal_description block
_exptl_crystal_F_000 600
_exptl_crystal_size_max 0.45
_exptl_crystal_size_mid 0.30
_exptl_crystal_size_min 0.16
_refine_diff_density_max 0.419
_refine_diff_density_min -0.321
_refine_ls_extinction_method none
_refine_ls_goodness_of_fit_ref 1.069
_refine_ls_hydrogen_treatment mixed
_refine_ls_matrix_type full
_refine_ls_number_parameters 410
_refine_ls_number_reflns 5396
_refine_ls_number_restraints 0
_refine_ls_restrained_S_all 1.069
_refine_ls_R_factor_all 0.0784
_refine_ls_R_factor_gt 0.0699
_refine_ls_shift/su_max 0.000
_refine_ls_shift/su_mean 0.000
_refine_ls_structure_factor_coef Fsqd
_refine_ls_weighting_details 'w=1/[\s^2^(Fo^2^)+(0.0985P)^2^+0.5512P] where P=(Fo^2^+2Fc^2^)/3'
_refine_ls_weighting_scheme calc
_refine_ls_wR_factor_gt 0.1953
_refine_ls_wR_factor_ref 0.2044
_reflns_number_gt 4455
_reflns_number_total 5396
_reflns_threshold_expression I>2\s(I)
_cod_data_source_file hb7300sup1.cif
_cod_data_source_block I
_cod_database_code 2240145
_cod_database_fobs_code 2240145
_shelx_space_group_comment
;
The symmetry employed for this shelxl refinement is uniquely defined
by the following loop, which should always be used as a source of
symmetry information in preference to the above space-group names.
They are only intended as comments.
;
_shelxl_version_number 2.014

loop_
_space_group_symop_operation_xyz
'x, y, z'
'-x, -y, -z'

loop_
_atom_site_type_symbol
_atom_site_label
_atom_site_fract_x
_atom_site_fract_y
_atom_site_fract_z
_atom_site_U_iso_or_equiv
_atom_site_adp_type
_atom_site_calc_flag
_atom_site_occupancy
_atom_site_disorder_assembly
_atom_site_disorder_group
N N1 -0.1497(3) 0.89284(14) 0.15093(15) 0.0710(6) Uani d 1 . .
N N2 -0.3765(3) 0.11241(14) 0.34741(14) 0.0686(6) Uani d 1 . .
C C1 -0.6871(4) 0.71516(16) 0.33718(12) 0.0548(6) Uani d 1 . .
H H1 -0.6992 0.6659 0.3871 0.066 Uiso calc 1 . .
H H2 -0.8360 0.7317 0.3161 0.066 Uiso calc 1 . .
C C2 -0.5956(4) 0.80319(16) 0.35507(13) 0.0611(6) Uani d 1 . .
H H3 -0.6656 0.8121 0.4045 0.073 Uiso calc 1 . .
H H4 -0.4377 0.7900 0.3652 0.073 Uiso calc 1 . .
C C3 -0.6234(4) 0.89604(15) 0.29260(14) 0.0568(6) Uani d 1 . .
H H5 -0.7804 0.9087 0.2805 0.068 Uiso calc 1 . .
H H6 -0.5757 0.9476 0.3146 0.068 Uiso calc 1 . .
C C4 -0.4983(3) 0.89824(13) 0.21695(14) 0.0489(5) Uani d 1 . .
C C5 -0.2702(3) 0.89796(15) 0.21396(16) 0.0593(6) Uani d 1 . .
H H7 -0.1969 0.9017 0.2600 0.071 Uiso calc 1 . .
C C6 -0.2568(4) 0.88533(16) 0.08720(17) 0.0694(7) Uani d 1 . .
H H8 -0.1726 0.8797 0.0421 0.083 Uiso calc 1 . .
C C7 -0.4813(4) 0.88527(14) 0.08282(14) 0.0585(6) Uani d 1 . .
C C8 -0.6003(3) 0.89542(13) 0.14854(13) 0.0505(5) Uani d 1 . .
H H9 -0.7551 0.9006 0.1466 0.061 Uiso calc 1 . .
C C9 -0.5889(6) 0.86779(17) 0.01185(15) 0.0813(9) Uani d 1 . .
H H10 -0.4757 0.8638 -0.0288 0.098 Uiso calc 0.6 A 1
H H11 -0.6909 0.9221 -0.0105 0.098 Uiso calc 0.6 A 1
H H12 -0.5535 0.9178 -0.0356 0.098 Uiso calc 0.4 B 2
H H13 -0.7493 0.8692 0.0196 0.098 Uiso calc 0.4 B 2
C C10 -0.5062(11) 0.7705(4) 0.0003(3) 0.0600(14) Uani d 0.4 C 2
H H14 -0.5447 0.7669 -0.0533 0.072 Uiso calc 0.4 C 2
H H15 -0.3450 0.7658 0.0034 0.072 Uiso calc 0.4 C 2
C C11 -0.7216(7) 0.7719(3) 0.0321(2) 0.0624(10) Uani d 0.6 C 1
H H16 -0.8340 0.7766 0.0728 0.075 Uiso calc 0.6 C 1
H H17 -0.7987 0.7684 -0.0159 0.075 Uiso calc 0.6 C 1
C C12 -0.5953(5) 0.68650(16) 0.05909(12) 0.0624(6) Uani d 1 . .
H H18 -0.4697 0.6872 0.0223 0.075 Uiso calc 0.6 C 1
H H19 -0.6855 0.6342 0.0546 0.075 Uiso calc 0.6 C 1
H H20 -0.5686 0.6304 0.0375 0.075 Uiso calc 0.4 C 2
H H21 -0.7554 0.6976 0.0628 0.075 Uiso calc 0.4 C 2
C C13 -0.5062(4) 0.66231(13) 0.14222(10) 0.0439(5) Uani d 1 . .
C C14 -0.3006(4) 0.61736(13) 0.15950(11) 0.0465(5) Uani d 1 . .
C C15 -0.2239(3) 0.60393(13) 0.23604(12) 0.0458(5) Uani d 1 . .
H H22 -0.0810 0.5762 0.2473 0.055 Uiso calc 1 . .
C C16 -0.3447(3) 0.62880(13) 0.29652(11) 0.0438(5) Uani d 1 . .
C C17 -0.5504(3) 0.67436(13) 0.27882(11) 0.0410(4) Uani d 1 . .
C C18 -0.6270(3) 0.68750(13) 0.20271(11) 0.0409(4) Uani d 1 . .
H H23 -0.7698 0.7152 0.1915 0.049 Uiso calc 1 . .
C C19 -0.2635(4) 0.6006(2) 0.38046(13) 0.0730(8) Uani d 1 . .
H H24 -0.1814 0.6546 0.3865 0.088 Uiso calc 0.5 D 1
H H25 -0.3961 0.6001 0.4141 0.088 Uiso calc 0.5 D 1
H H26 -0.3104 0.6488 0.4092 0.088 Uiso calc 0.5 E 2
H H27 -0.1022 0.5927 0.3812 0.088 Uiso calc 0.5 E 2
C C20 -0.3775(7) 0.4969(3) 0.4213(2) 0.0438(9) Uani d 0.5 F 2
H H28 -0.4192 0.4961 0.4765 0.053 Uiso calc 0.5 F 2
H H29 -0.5135 0.4949 0.3929 0.053 Uiso calc 0.5 F 2
C C21 -0.1416(7) 0.5230(3) 0.4162(2) 0.0446(9) Uani d 0.5 F 1
H H30 -0.1111 0.5271 0.4704 0.054 Uiso calc 0.5 F 1
H H31 0.0001 0.5235 0.3876 0.054 Uiso calc 0.5 F 1
C C22 -0.2538(4) 0.4179(2) 0.42155(14) 0.0656(7) Uani d 1 . .
H H32 -0.2123 0.3718 0.4713 0.088(18) Uiso calc 0.5 F 1
H H33 -0.4149 0.4262 0.4200 0.058(13) Uiso calc 0.5 F 1
H H34 -0.3369 0.3655 0.4537 0.060(13) Uiso calc 0.5 F 2
H H35 -0.1237 0.4216 0.4526 0.078(15) Uiso calc 0.5 F 2
C C23 -0.1580(5) 0.57678(16) 0.10252(13) 0.0699(8) Uani d 1 . .
H H36 -0.0159 0.5545 0.1277 0.084 Uiso calc 1 . .
H H37 -0.1295 0.6282 0.0553 0.084 Uiso calc 1 . .
C C24 -0.2510(5) 0.49556(16) 0.07572(12) 0.0804(9) Uani d 1 . .
H H38 -0.1332 0.4667 0.0483 0.097 Uiso calc 1 . .
H H39 -0.3658 0.5222 0.0367 0.097 Uiso calc 1 . .
C C25 -0.3485(5) 0.41715(15) 0.14020(12) 0.0644(7) Uani d 1 . .
H H40 -0.4924 0.4407 0.1565 0.077 Uiso calc 1 . .
H H41 -0.3737 0.3632 0.1175 0.077 Uiso calc 1 . .
C C26 -0.2098(3) 0.38177(13) 0.21302(10) 0.0435(5) Uani d 1 . .
C C27 -0.0039(3) 0.33628(13) 0.21292(11) 0.0448(5) Uani d 1 . .
C C28 0.1172(3) 0.31807(13) 0.28151(12) 0.0443(5) Uani d 1 . .
H H42 0.2606 0.2902 0.2807 0.053 Uiso calc 1 . .
C C29 0.0400(3) 0.33839(12) 0.35121(10) 0.0392(4) Uani d 1 . .
C C30 -0.1672(3) 0.38350(12) 0.35142(10) 0.0377(4) Uani d 1 . .
C C31 -0.2876(3) 0.40213(12) 0.28279(11) 0.0396(4) Uani d 1 . .
H H43 -0.4307 0.4303 0.2835 0.048 Uiso calc 1 . .
C C32 0.1769(4) 0.30603(15) 0.42464(13) 0.0553(6) Uani d 1 . .
H H44 0.1901 0.3602 0.4484 0.066 Uiso calc 1 . .
H H45 0.3255 0.2868 0.4090 0.066 Uiso calc 1 . .
C C33 0.0864(4) 0.22411(16) 0.48715(13) 0.0651(7) Uani d 1 . .
H H46 0.1605 0.2208 0.5373 0.078 Uiso calc 1 . .
H H47 -0.0703 0.2395 0.4953 0.078 Uiso calc 1 . .
C C34 0.1071(4) 0.12618(16) 0.47135(15) 0.0628(6) Uani d 1 . .
H H48 0.2628 0.1108 0.4614 0.075 Uiso calc 1 . .
H H49 0.0597 0.0795 0.5193 0.075 Uiso calc 1 . .
C C35 -0.0238(3) 0.11599(13) 0.40259(15) 0.0532(6) Uani d 1 . .
C C36 0.0739(3) 0.11169(14) 0.33139(15) 0.0553(6) Uani d 1 . .
H H50 0.2286 0.1072 0.3271 0.066 Uiso calc 1 . .
C C37 -0.0508(4) 0.11380(15) 0.26629(16) 0.0595(6) Uani d 1 . .
C C38 -0.2743(4) 0.11317(17) 0.27859(18) 0.0680(7) Uani d 1 . .
H H51 -0.3623 0.1133 0.2348 0.082 Uiso calc 1 . .
C C39 -0.2509(3) 0.11535(15) 0.40745(16) 0.0597(6) Uani d 1 . .
H H52 -0.3199 0.1171 0.4563 0.072 Uiso calc 1 . .
C C40 0.0508(5) 0.12235(19) 0.18544(18) 0.0774(8) Uani d 1 . .
H H53 -0.0669 0.1207 0.1484 0.093 Uiso calc 0.6 G 1
H H54 0.1502 0.0661 0.1876 0.093 Uiso calc 0.6 G 1
H H55 0.2112 0.1122 0.1902 0.093 Uiso calc 0.4 H 2
H H56 -0.0033 0.0728 0.1624 0.093 Uiso calc 0.4 H 2
C C41 0.1840(8) 0.2138(3) 0.1500(2) 0.0668(11) Uani d 0.6 I 1
H H57 0.3133 0.2097 0.1834 0.080 Uiso calc 0.6 I 1
H H58 0.2389 0.2097 0.0972 0.080 Uiso calc 0.6 I 1
C C42 0.0035(11) 0.2064(4) 0.1380(4) 0.0637(16) Uani d 0.4 I 2
H H59 -0.1577 0.2140 0.1391 0.076 Uiso calc 0.4 I 2
H H60 0.0441 0.1999 0.0844 0.076 Uiso calc 0.4 I 2
C C43 0.0848(5) 0.30389(18) 0.14163(14) 0.0708(7) Uani d 1 . .
H H61 -0.0378 0.3097 0.1049 0.085 Uiso calc 0.6 I 1
H H62 0.1923 0.3497 0.1150 0.085 Uiso calc 0.6 I 1
H H63 0.2463 0.2999 0.1430 0.085 Uiso calc 0.4 I 2
H H64 0.0403 0.3516 0.0932 0.085 Uiso calc 0.4 I 2

loop_
_atom_site_aniso_label
_atom_site_aniso_U_11
_atom_site_aniso_U_22
_atom_site_aniso_U_33
_atom_site_aniso_U_12
_atom_site_aniso_U_13
_atom_site_aniso_U_23
N1 0.0479(11) 0.0539(12) 0.1144(18) -0.0067(9) 0.0227(11) -0.0285(12)
N2 0.0409(10) 0.0638(12) 0.1137(18) -0.0058(9) -0.0037(11) -0.0448(12)
C1 0.0666(14) 0.0559(13) 0.0480(11) -0.0095(11) 0.0150(10) -0.0248(10)
C2 0.0778(15) 0.0628(14) 0.0530(12) -0.0038(12) 0.0063(11) -0.0346(11)
C3 0.0511(12) 0.0500(12) 0.0799(15) -0.0006(9) 0.0029(11) -0.0369(12)
C4 0.0444(10) 0.0324(10) 0.0750(14) -0.0021(8) 0.0053(10) -0.0234(10)
C5 0.0450(11) 0.0454(12) 0.0942(17) -0.0045(9) -0.0016(11) -0.0292(12)
C6 0.0770(17) 0.0441(13) 0.0855(18) -0.0014(11) 0.0254(14) -0.0165(12)
C7 0.0746(15) 0.0308(10) 0.0663(14) 0.0007(10) 0.0092(12) -0.0069(9)
C8 0.0471(11) 0.0335(10) 0.0720(14) -0.0005(8) -0.0029(10) -0.0155(10)
C9 0.137(3) 0.0452(13) 0.0563(14) 0.0068(15) -0.0120(15) -0.0034(11)
C10 0.091(4) 0.048(3) 0.037(3) -0.008(3) -0.003(3) -0.002(2)
C11 0.093(3) 0.051(2) 0.0446(19) 0.011(2) -0.0237(19) -0.0144(16)
C12 0.1004(19) 0.0522(13) 0.0364(11) -0.0181(12) -0.0042(11) -0.0109(9)
C13 0.0676(13) 0.0327(9) 0.0324(9) -0.0112(9) 0.0030(8) -0.0089(7)
C14 0.0672(13) 0.0309(9) 0.0396(10) -0.0050(9) 0.0170(9) -0.0068(8)
C15 0.0492(11) 0.0328(10) 0.0515(11) -0.0034(8) 0.0065(9) -0.0036(8)
C16 0.0559(11) 0.0379(10) 0.0379(10) -0.0118(9) -0.0004(8) -0.0080(8)
C17 0.0536(11) 0.0360(9) 0.0370(9) -0.0121(8) 0.0084(8) -0.0147(8)
C18 0.0478(10) 0.0337(9) 0.0434(10) -0.0084(8) 0.0026(8) -0.0123(8)
C19 0.0617(14) 0.105(2) 0.0419(12) -0.0207(14) -0.0051(10) 0.0048(12)
C20 0.065(2) 0.041(2) 0.0260(16) 0.0018(18) 0.0066(16) -0.0124(15)
C21 0.062(2) 0.043(2) 0.0361(19) -0.0004(18) -0.0067(17) -0.0238(16)
C22 0.0569(13) 0.101(2) 0.0585(14) -0.0181(13) 0.0111(11) -0.0554(15)
C23 0.105(2) 0.0451(12) 0.0507(13) 0.0090(12) 0.0363(13) -0.0029(10)
C24 0.159(3) 0.0534(13) 0.0282(10) 0.0263(16) 0.0051(13) -0.0161(10)
C25 0.110(2) 0.0449(12) 0.0435(12) 0.0036(12) -0.0247(12) -0.0202(10)
C26 0.0670(13) 0.0339(9) 0.0330(9) -0.0082(9) -0.0032(8) -0.0133(7)
C27 0.0641(12) 0.0366(10) 0.0388(10) -0.0132(9) 0.0129(9) -0.0181(8)
C28 0.0466(10) 0.0359(10) 0.0554(12) -0.0076(8) 0.0077(9) -0.0202(9)
C29 0.0490(10) 0.0314(9) 0.0393(10) -0.0099(8) -0.0017(8) -0.0108(8)
C30 0.0502(10) 0.0349(9) 0.0322(9) -0.0092(8) 0.0044(7) -0.0151(7)
C31 0.0488(10) 0.0334(9) 0.0401(10) -0.0028(8) -0.0016(8) -0.0153(8)
C32 0.0626(13) 0.0455(11) 0.0574(13) -0.0127(10) -0.0183(10) -0.0080(10)
C33 0.0859(17) 0.0526(13) 0.0535(13) -0.0114(12) -0.0261(12) -0.0020(10)
C34 0.0543(13) 0.0446(12) 0.0803(16) -0.0028(10) -0.0135(11) 0.0036(11)
C35 0.0433(11) 0.0291(9) 0.0860(16) -0.0004(8) -0.0084(10) -0.0114(10)
C36 0.0391(10) 0.0331(10) 0.0970(17) 0.0025(8) 0.0045(11) -0.0240(11)
C37 0.0520(12) 0.0411(11) 0.0972(18) -0.0018(9) -0.0017(12) -0.0399(12)
C38 0.0522(13) 0.0585(14) 0.108(2) -0.0025(11) -0.0110(13) -0.0475(14)
C39 0.0447(11) 0.0446(12) 0.0938(17) -0.0024(9) 0.0033(11) -0.0253(12)
C40 0.0780(17) 0.0647(17) 0.110(2) -0.0023(13) 0.0105(15) -0.0612(17)
C41 0.084(3) 0.069(3) 0.050(2) 0.018(2) 0.014(2) -0.0262(19)
C42 0.071(4) 0.064(4) 0.075(4) -0.011(3) 0.022(3) -0.053(3)
C43 0.0954(18) 0.0707(16) 0.0608(14) -0.0262(14) 0.0334(13) -0.0428(13)

loop_
_atom_type_symbol
_atom_type_description
_atom_type_scat_dispersion_real
_atom_type_scat_dispersion_imag
_atom_type_scat_source
C C 0.0181 0.0091 'International Tables Vol C Tables 4.2.6.8 and 6.1.1.4'
H H 0.0000 0.0000 'International Tables Vol C Tables 4.2.6.8 and 6.1.1.4'
N N 0.0311 0.0180 'International Tables Vol C Tables 4.2.6.8 and 6.1.1.4'

loop_
_geom_angle_atom_site_label_1
_geom_angle_atom_site_label_2
_geom_angle_atom_site_label_3
_geom_angle
C5 N1 C6 116.8(2)
C39 N2 C38 116.6(2)
C17 C1 C2 114.26(18)
C17 C1 H1 108.7
C2 C1 H1 108.7
C17 C1 H2 108.7
C2 C1 H2 108.7
H1 C1 H2 107.6
C3 C2 C1 117.46(19)
C3 C2 H3 107.9
C1 C2 H3 107.9
C3 C2 H4 107.9
C1 C2 H4 107.9
H3 C2 H4 107.2
C4 C3 C2 114.39(17)
C4 C3 H5 108.7
C2 C3 H5 108.7
C4 C3 H6 108.7
C2 C3 H6 108.7
H5 C3 H6 107.6
C8 C4 C5 116.5(2)
C8 C4 C3 122.13(19)
C5 C4 C3 121.2(2)
N1 C5 C4 124.2(2)
N1 C5 H7 117.9
C4 C5 H7 117.9
N1 C6 C7 124.4(2)
N1 C6 H8 117.8
C7 C6 H8 117.8
C8 C7 C6 116.8(2)
C8 C7 C9 121.8(2)
C6 C7 C9 121.3(2)
C4 C8 C7 121.1(2)
C4 C8 H9 119.4
C7 C8 H9 119.4
C7 C9 C10 109.2(3)
C7 C9 C11 113.0(2)
C7 C9 H10 109.0
C11 C9 H10 109.0
C7 C9 H11 109.0
C11 C9 H11 109.0
H10 C9 H11 107.8
C7 C9 H12 109.8
C10 C9 H12 109.8
C7 C9 H13 109.8
C10 C9 H13 109.8
H12 C9 H13 108.3
C12 C10 C9 115.1(4)
C12 C10 H14 108.5
C9 C10 H14 108.5
C12 C10 H15 108.5
C9 C10 H15 108.5
H14 C10 H15 107.5
C12 C11 C9 116.1(3)
C12 C11 H16 108.3
C9 C11 H16 108.3
C12 C11 H17 108.3
C9 C11 H17 108.3
H16 C11 H17 107.4
C11 C12 C13 119.1(2)
C10 C12 C13 117.6(3)
C11 C12 H18 107.5
C13 C12 H18 107.5
C11 C12 H19 107.5
C13 C12 H19 107.5
H18 C12 H19 107.0
C10 C12 H20 107.9
C13 C12 H20 107.9
C10 C12 H21 107.9
C13 C12 H21 107.9
H20 C12 H21 107.2
C18 C13 C14 118.27(17)
C18 C13 C12 120.13(19)
C14 C13 C12 121.57(18)
C13 C14 C15 118.04(17)
C13 C14 C23 124.8(2)
C15 C14 C23 117.1(2)
C16 C15 C14 123.64(19)
C16 C15 H22 118.2
C14 C15 H22 118.2
C15 C16 C17 118.06(17)
C15 C16 C19 120.7(2)
C17 C16 C19 121.05(19)
C18 C17 C16 118.22(17)
C18 C17 C1 118.57(18)
C16 C17 C1 123.10(17)
C13 C18 C17 123.63(18)
C13 C18 H23 118.2
C17 C18 H23 118.2
C21 C19 C16 128.5(3)
C16 C19 C20 104.8(2)
C21 C19 H24 105.2
C16 C19 H24 105.2
C21 C19 H25 105.2
C16 C19 H25 105.2
H24 C19 H25 105.9
C16 C19 H26 110.8
C20 C19 H26 110.8
C16 C19 H27 110.8
C20 C19 H27 110.8
H26 C19 H27 108.9
C22 C20 C19 116.5(3)
C22 C20 H28 108.2
C19 C20 H28 108.2
C22 C20 H29 108.2
C19 C20 H29 108.2
H28 C20 H29 107.3
C19 C21 C22 115.7(3)
C19 C21 H30 108.4
C22 C21 H30 108.4
C19 C21 H31 108.4
C22 C21 H31 108.4
H30 C21 H31 107.4
C20 C22 C30 127.9(3)
C30 C22 C21 106.9(2)
C30 C22 H32 110.3
C21 C22 H32 110.3
C30 C22 H33 110.3
C21 C22 H33 110.3
H32 C22 H33 108.6
C20 C22 H34 105.3
C30 C22 H34 105.3
C20 C22 H35 105.3
C30 C22 H35 105.3
H34 C22 H35 106.0
C14 C23 C24 115.7(2)
C14 C23 H36 108.4
C24 C23 H36 108.4
C14 C23 H37 108.4
C24 C23 H37 108.4
H36 C23 H37 107.4
C23 C24 C25 116.52(17)
C23 C24 H38 108.2
C25 C24 H38 108.2
C23 C24 H39 108.2
C25 C24 H39 108.2
H38 C24 H39 107.3
C26 C25 C24 115.1(2)
C26 C25 H40 108.5
C24 C25 H40 108.5
C26 C25 H41 108.5
C24 C25 H41 108.5
H40 C25 H41 107.5
C31 C26 C27 118.34(17)
C31 C26 C25 117.50(19)
C27 C26 C25 124.01(18)
C28 C27 C26 118.03(16)
C28 C27 C43 120.2(2)
C26 C27 C43 121.71(19)
C29 C28 C27 123.65(18)
C29 C28 H42 118.2
C27 C28 H42 118.2
C28 C29 C30 118.22(17)
C28 C29 C32 118.96(18)
C30 C29 C32 122.72(17)
C31 C30 C29 118.05(16)
C31 C30 C22 120.01(18)
C29 C30 C22 121.79(17)
C30 C31 C26 123.58(18)
C30 C31 H43 118.2
C26 C31 H43 118.2
C29 C32 C33 114.53(17)
C29 C32 H44 108.6
C33 C32 H44 108.6
C29 C32 H45 108.6
C33 C32 H45 108.6
H44 C32 H45 107.6
C34 C33 C32 117.7(2)
C34 C33 H46 107.9
C32 C33 H46 107.9
C34 C33 H47 107.9
C32 C33 H47 107.9
H46 C33 H47 107.2
C35 C34 C33 114.42(17)
C35 C34 H48 108.7
C33 C34 H48 108.7
C35 C34 H49 108.7
C33 C34 H49 108.7
H48 C34 H49 107.6
C36 C35 C39 117.3(2)
C36 C35 C34 121.9(2)
C39 C35 C34 120.8(2)
C35 C36 C37 120.85(19)
C35 C36 H50 119.6
C37 C36 H50 119.6
C38 C37 C36 116.2(2)
C38 C37 C40 121.9(2)
C36 C37 C40 121.8(2)
N2 C38 C37 125.2(2)
N2 C38 H51 117.4
C37 C38 H51 117.4
N2 C39 C35 123.7(2)
N2 C39 H52 118.1
C35 C39 H52 118.1
C42 C40 C37 111.4(3)
C37 C40 C41 116.6(2)
C37 C40 H53 108.1
C41 C40 H53 108.1
C37 C40 H54 108.1
C41 C40 H54 108.1
H53 C40 H54 107.3
C42 C40 H55 109.3
C37 C40 H55 109.3
C42 C40 H56 109.3
C37 C40 H56 109.3
H55 C40 H56 108.0
C43 C41 C40 120.6(3)
C43 C41 H57 107.2
C40 C41 H57 107.2
C43 C41 H58 107.2
C40 C41 H58 107.2
H57 C41 H58 106.8
C40 C42 C43 128.5(5)
C40 C42 H59 105.2
C43 C42 H59 105.2
C40 C42 H60 105.2
C43 C42 H60 105.2
H59 C42 H60 105.9
C41 C43 C27 120.9(3)
C27 C43 C42 113.0(3)
C41 C43 H61 107.1
C27 C43 H61 107.1
C41 C43 H62 107.1
C27 C43 H62 107.1
H61 C43 H62 106.8
C27 C43 H63 109.0
C42 C43 H63 109.0
C27 C43 H64 109.0
C42 C43 H64 109.0
H63 C43 H64 107.8

loop_
_geom_bond_atom_site_label_1
_geom_bond_atom_site_label_2
_geom_bond_distance
N1 C5 1.327(3)
N1 C6 1.342(3)
N2 C39 1.332(3)
N2 C38 1.341(3)
C1 C17 1.518(2)
C1 C2 1.539(3)
C1 H1 0.9900
C1 H2 0.9900
C2 C3 1.524(3)
C2 H3 0.9900
C2 H4 0.9900
C3 C4 1.507(3)
C3 H5 0.9900
C3 H6 0.9900
C4 C8 1.378(3)
C4 C5 1.399(3)
C5 H7 0.9500
C6 C7 1.383(4)
C6 H8 0.9500
C7 C8 1.381(3)
C7 C9 1.507(4)
C8 H9 0.9500
C9 C10 1.544(6)
C9 C11 1.621(5)
C9 H10 0.9900
C9 H11 0.9900
C9 H12 0.9900
C9 H13 0.9900
C10 C12 1.512(6)
C10 H14 0.9900
C10 H15 0.9900
C11 C12 1.416(4)
C11 H16 0.9900
C11 H17 0.9900
C12 C13 1.521(3)
C12 H18 0.9900
C12 H19 0.9900
C12 H20 0.9900
C12 H21 0.9900
C13 C18 1.388(3)
C13 C14 1.395(3)
C14 C15 1.397(3)
C14 C23 1.517(3)
C15 C16 1.386(3)
C15 H22 0.9500
C16 C17 1.399(3)
C16 C19 1.516(3)
C17 C18 1.391(3)
C18 H23 0.9500
C19 C21 1.350(5)
C19 C20 1.691(5)
C19 H24 0.9900
C19 H25 0.9900
C19 H26 0.9900
C19 H27 0.9900
C20 C22 1.347(4)
C20 H28 0.9900
C20 H29 0.9900
C21 C22 1.701(5)
C21 H30 0.9900
C21 H31 0.9900
C22 C30 1.512(2)
C22 H32 0.9900
C22 H33 0.9900
C22 H34 0.9900
C22 H35 0.9900
C23 C24 1.527(4)
C23 H36 0.9900
C23 H37 0.9900
C24 C25 1.532(3)
C24 H38 0.9900
C24 H39 0.9900
C25 C26 1.518(3)
C25 H40 0.9900
C25 H41 0.9900
C26 C31 1.394(2)
C26 C27 1.395(3)
C27 C28 1.392(3)
C27 C43 1.519(2)
C28 C29 1.391(3)
C28 H42 0.9500
C29 C30 1.399(3)
C29 C32 1.516(3)
C30 C31 1.390(2)
C31 H43 0.9500
C32 C33 1.528(3)
C32 H44 0.9900
C32 H45 0.9900
C33 C34 1.524(3)
C33 H46 0.9900
C33 H47 0.9900
C34 C35 1.509(3)
C34 H48 0.9900
C34 H49 0.9900
C35 C36 1.383(3)
C35 C39 1.395(3)
C36 C37 1.385(3)
C36 H50 0.9500
C37 C38 1.383(3)
C37 C40 1.510(4)
C38 H51 0.9500
C39 H52 0.9500
C40 C42 1.325(7)
C40 C41 1.591(5)
C40 H53 0.9900
C40 H54 0.9900
C40 H55 0.9900
C40 H56 0.9900
C41 C43 1.396(5)
C41 H57 0.9900
C41 H58 0.9900
C42 C43 1.555(6)
C42 H59 0.9900
C42 H60 0.9900
C43 H61 0.9900
C43 H62 0.9900
C43 H63 0.9900
C43 H64 0.9900

loop_
_geom_hbond_atom_site_label_D
_geom_hbond_atom_site_label_H
_geom_hbond_atom_site_label_A
_geom_hbond_site_symmetry_A
_geom_hbond_distance_DH
_geom_hbond_distance_HA
_geom_hbond_distance_DA
_geom_hbond_angle_DHA
C8 H9 N1 1_455 0.95 2.43 3.373(3) 173
C36 H50 N2 1_655 0.95 2.47 3.394(3) 165

loop_
_geom_torsion_atom_site_label_1
_geom_torsion_atom_site_label_2
_geom_torsion_atom_site_label_3
_geom_torsion_atom_site_label_4
_geom_torsion
C17 C1 C2 C3 75.5(3)
C1 C2 C3 C4 -66.0(3)
C2 C3 C4 C8 107.4(2)
C2 C3 C4 C5 -69.0(3)
C6 N1 C5 C4 -1.6(3)
C8 C4 C5 N1 -1.8(3)
C3 C4 C5 N1 174.8(2)
C5 N1 C6 C7 1.9(4)
N1 C6 C7 C8 1.2(3)
N1 C6 C7 C9 -174.4(2)
C5 C4 C8 C7 5.0(3)
C3 C4 C8 C7 -171.58(17)
C6 C7 C8 C4 -4.8(3)
C9 C7 C8 C4 170.89(19)
C8 C7 C9 C10 -117.0(3)
C6 C7 C9 C10 58.5(4)
C8 C7 C9 C11 -59.7(3)
C6 C7 C9 C11 115.8(3)
C7 C9 C10 C12 73.5(5)
C11 C9 C10 C12 -31.4(3)
C7 C9 C11 C12 -63.3(4)
C10 C9 C11 C12 34.1(3)
C9 C11 C12 C10 -32.8(3)
C9 C11 C12 C13 73.3(4)
C9 C10 C12 C11 34.3(4)
C9 C10 C12 C13 -74.3(5)
C11 C12 C13 C18 35.0(4)
C10 C12 C13 C18 101.7(4)
C11 C12 C13 C14 -143.1(3)
C10 C12 C13 C14 -76.3(4)
C18 C13 C14 C15 -2.7(3)
C12 C13 C14 C15 175.31(18)
C18 C13 C14 C23 173.67(19)
C12 C13 C14 C23 -8.3(3)
C13 C14 C15 C16 3.1(3)
C23 C14 C15 C16 -173.58(18)
C14 C15 C16 C17 -3.5(3)
C14 C15 C16 C19 171.89(19)
C15 C16 C17 C18 3.5(3)
C19 C16 C17 C18 -171.89(19)
C15 C16 C17 C1 -172.74(18)
C19 C16 C17 C1 11.9(3)
C2 C1 C17 C18 -106.2(2)
C2 C1 C17 C16 69.9(3)
C14 C13 C18 C17 3.1(3)
C12 C13 C18 C17 -174.99(17)
C16 C17 C18 C13 -3.4(3)
C1 C17 C18 C13 172.93(17)
C15 C16 C19 C21 -31.6(4)
C17 C16 C19 C21 143.6(3)
C15 C16 C19 C20 -92.8(2)
C17 C16 C19 C20 82.4(3)
C21 C19 C20 C22 -30.3(3)
C16 C19 C20 C22 96.1(3)
C16 C19 C21 C22 -60.6(4)
C20 C19 C21 C22 23.4(2)
C19 C20 C22 C30 -63.5(4)
C19 C20 C22 C21 23.7(2)
C19 C21 C22 C20 -29.9(3)
C19 C21 C22 C30 94.6(3)
C13 C14 C23 C24 -63.4(3)
C15 C14 C23 C24 113.0(2)
C14 C23 C24 C25 -46.4(3)
C23 C24 C25 C26 -46.4(3)
C24 C25 C26 C31 111.4(2)
C24 C25 C26 C27 -63.9(3)
C31 C26 C27 C28 -3.2(3)
C25 C26 C27 C28 172.08(18)
C31 C26 C27 C43 174.58(18)
C25 C26 C27 C43 -10.1(3)
C26 C27 C28 C29 3.4(3)
C43 C27 C28 C29 -174.48(18)
C27 C28 C29 C30 -3.0(3)
C27 C28 C29 C32 173.57(17)
C28 C29 C30 C31 2.5(3)
C32 C29 C30 C31 -173.94(16)
C28 C29 C30 C22 -173.11(19)
C32 C29 C30 C22 10.5(3)
C20 C22 C30 C31 -32.6(4)
C21 C22 C30 C31 -95.1(2)
C20 C22 C30 C29 142.9(3)
C21 C22 C30 C29 80.4(3)
C29 C30 C31 C26 -2.7(3)
C22 C30 C31 C26 173.01(19)
C27 C26 C31 C30 3.1(3)
C25 C26 C31 C30 -172.56(18)
C28 C29 C32 C33 -108.0(2)
C30 C29 C32 C33 68.4(3)
C29 C32 C33 C34 73.9(3)
C32 C33 C34 C35 -65.6(3)
C33 C34 C35 C36 105.7(2)
C33 C34 C35 C39 -71.0(3)
C39 C35 C36 C37 4.7(3)
C34 C35 C36 C37 -172.15(18)
C35 C36 C37 C38 -4.7(3)
C35 C36 C37 C40 171.67(19)
C39 N2 C38 C37 2.1(4)
C36 C37 C38 N2 1.3(3)
C40 C37 C38 N2 -175.1(2)
C38 N2 C39 C35 -2.2(3)
C36 C35 C39 N2 -1.1(3)
C34 C35 C39 N2 175.7(2)
C38 C37 C40 C42 67.1(4)
C36 C37 C40 C42 -109.1(4)
C38 C37 C40 C41 116.7(3)
C36 C37 C40 C41 -59.5(4)
C42 C40 C41 C43 37.8(4)
C37 C40 C41 C43 -56.7(5)
C37 C40 C42 C43 69.5(6)
C41 C40 C42 C43 -37.3(4)
C40 C41 C43 C27 61.4(5)
C40 C41 C43 C42 -31.4(4)
C28 C27 C43 C41 43.8(4)
C26 C27 C43 C41 -133.9(3)
C28 C27 C43 C42 94.5(4)
C26 C27 C43 C42 -83.3(4)
C40 C42 C43 C41 43.5(5)
C40 C42 C43 C27 -67.9(6)
